data_2212940
loop_
_publ_author_name
'Jotani, Mukesh M.'
'Baldaniya, Bharat B.'

_publ_section_title
;Ethyl
 (2<i>Z</i>)-2-(2-chlorobenzylidene)-7-methyl-3-oxo-5-phenyl-2,3-dihydro-5<i>H</i>-1,3-thiazolo[3,2-<i>a</i>]pyrimidine-6-carboxylate
;
_journal_coeditor_code KJ2050
_journal_issue 4
_journal_name_full 'Acta Crystallographica Section E'
_journal_page_first o1937
_journal_page_last o1939
_journal_paper_doi 10.1107/S1600536807012731
_journal_volume 63
_journal_year 2007
_chemical_formula_iupac 'C23 H19 Cl N2 O3 S'
_chemical_formula_moiety 'C23 H19 Cl N2 O3 S'
_chemical_formula_sum 'C23 H19 Cl N2 O3 S'
_chemical_formula_weight 438.91
_chemical_name_systematic
;Ethyl
 (2Z)-2-(2-chlorobenzylidene)-7-methyl-3-oxo-5-phenyl-2,3-dihydro-5H-1,3-
thiazolo[3,2-a]pyrimidine-6-carboxylate
;
_space_group_IT_number 14
_symmetry_cell_setting monoclinic
_symmetry_space_group_name_Hall '-P 2yn'
_symmetry_space_group_name_H-M 'P 1 21/n 1'
_atom_sites_solution_hydrogens geom
_atom_sites_solution_primary direct
_atom_sites_solution_secondary difmap
_cell_angle_alpha 90.0
_cell_angle_beta 97.177(2)
_cell_angle_gamma 90.0
_cell_formula_units_Z 4
_cell_length_a 9.4670(10)
_cell_length_b 10.3370(10)
_cell_length_c 21.736(3)
_cell_measurement_reflns_used 25
_cell_measurement_temperature 293(2)
_cell_measurement_theta_max 25
_cell_measurement_theta_min 3
_cell_volume 2110.4(4)
_computing_cell_refinement 'SAINT (Bruker, 2000)'
_computing_data_collection 'SMART (Bruker, 2000)'
_computing_data_reduction SAINT
_computing_molecular_graphics
;
ORTEP-3 (Farrugia, 1997) and PLATON (Spek, 2003)
;
_computing_publication_material 'SHELXL97 and PLATON'
_computing_structure_refinement 'SHELXL97 (Sheldrick, 1997)'
_computing_structure_solution 'SIR97 (Altomare <i>et al.</i>,  1999)'
_diffrn_ambient_temperature 293(2)
_diffrn_measured_fraction_theta_full 0.970
_diffrn_measured_fraction_theta_max 0.970
_diffrn_measurement_device 'Bruker SMART CCD'
_diffrn_measurement_method '\w and \f'
_diffrn_radiation_monochromator graphite
_diffrn_radiation_source 'fine-focus sealed tube'
_diffrn_radiation_type MoK\a
_diffrn_radiation_wavelength 0.71069
_diffrn_reflns_av_R_equivalents 0.0411
_diffrn_reflns_av_sigmaI/netI 0.0537
_diffrn_reflns_limit_h_max 11
_diffrn_reflns_limit_h_min -11
_diffrn_reflns_limit_k_max 8
_diffrn_reflns_limit_k_min -12
_diffrn_reflns_limit_l_max 25
_diffrn_reflns_limit_l_min -25
_diffrn_reflns_number 9773
_diffrn_reflns_theta_full 28.24
_diffrn_reflns_theta_max 24.99
_diffrn_reflns_theta_min 1.89
_diffrn_standards_number 0
_exptl_absorpt_coefficient_mu 0.308
_exptl_absorpt_correction_T_max 0.98
_exptl_absorpt_correction_T_min 0.925
_exptl_absorpt_correction_type multi-scan
_exptl_absorpt_process_details '(SADABS; Sheldrick, 2003)'
_exptl_crystal_colour yellow
_exptl_crystal_density_diffrn 1.382
_exptl_crystal_density_method 'not measured'
_exptl_crystal_description needle
_exptl_crystal_F_000 912
_exptl_crystal_size_max 0.35
_exptl_crystal_size_mid 0.15
_exptl_crystal_size_min 0.1
_refine_diff_density_max 0.327
_refine_diff_density_min -0.294
_refine_ls_extinction_method none
_refine_ls_goodness_of_fit_ref 1.150
_refine_ls_hydrogen_treatment constr
_refine_ls_matrix_type full
_refine_ls_number_parameters 272
_refine_ls_number_reflns 3617
_refine_ls_number_restraints 0
_refine_ls_restrained_S_all 1.150
_refine_ls_R_factor_all 0.1022
_refine_ls_R_factor_gt 0.0749
_refine_ls_shift/su_max 0.001
_refine_ls_shift/su_mean 0.000
_refine_ls_structure_factor_coef Fsqd
_refine_ls_weighting_details 'calc w=1/[\s^2^(Fo^2^)+(0.0747P)^2^+0.6488P] where P=(Fo^2^+2Fc^2^)/3'
_refine_ls_weighting_scheme calc
_refine_ls_wR_factor_gt 0.1599
_refine_ls_wR_factor_ref 0.1727
_reflns_number_gt 2769
_reflns_number_total 3617
_reflns_threshold_expression I>2\s(I)
_cod_data_source_file kj2050.cif
_cod_data_source_block I
_cod_original_sg_symbol_H-M 'P 21/n'
_cod_database_code 2212940
_cod_database_fobs_code 2212940

loop_
_symmetry_equiv_pos_as_xyz
'x, y, z'
'-x+1/2, y+1/2, -z+1/2'
'-x, -y, -z'
'x-1/2, -y-1/2, z-1/2'

loop_
_atom_site_type_symbol
_atom_site_label
_atom_site_fract_x
_atom_site_fract_y
_atom_site_fract_z
_atom_site_U_iso_or_equiv
_atom_site_adp_type
_atom_site_calc_flag
_atom_site_refinement_flags
_atom_site_occupancy
S S1 0.62888(10) 0.15684(9) 0.52774(4) 0.0412(3) Uani d . 1
Cl Cl1 0.97330(13) -0.26059(12) 0.44844(6) 0.0716(4) Uani d . 1
N N1 0.4317(3) 0.3314(3) 0.48853(14) 0.0436(8) Uani d . 1
N N2 0.5059(3) 0.1858(3) 0.41545(12) 0.0334(7) Uani d . 1
O O1 0.6024(3) 0.0237(3) 0.36227(11) 0.0488(7) Uani d . 1
O O2 0.2153(3) 0.3208(3) 0.28136(14) 0.0637(9) Uani d . 1
O O3 0.1429(4) 0.4879(4) 0.33418(17) 0.0877(11) Uani d . 1
C C1 0.5075(4) 0.2378(3) 0.47306(16) 0.0348(8) Uani d . 1
C C2 0.4333(4) 0.2515(3) 0.36045(16) 0.0381(9) Uani d . 1
H H2 0.3823 0.1866 0.3333 0.046 Uiso calc R 1
C C3 0.3255(4) 0.3454(4) 0.38137(18) 0.0407(9) Uani d . 1
C C4 0.3321(4) 0.3839(3) 0.4404(2) 0.0428(10) Uani d . 1
C C5 0.5935(3) 0.0793(3) 0.40991(16) 0.0326(8) Uani d . 1
C C6 0.6745(3) 0.0491(3) 0.47163(15) 0.0337(8) Uani d . 1
C C7 0.2386(4) 0.4830(4) 0.4649(2) 0.0627(12) Uani d . 1
H H7A 0.2735 0.5680 0.4572 0.094 Uiso calc R 1
H H7B 0.2391 0.4708 0.5087 0.094 Uiso calc R 1
H H7C 0.1432 0.4740 0.4445 0.094 Uiso calc R 1
C C8 0.2187(4) 0.3949(4) 0.3314(2) 0.0562(11) Uani d . 1
C C9 0.1151(6) 0.3542(6) 0.2281(2) 0.0899(19) Uani d . 1
H H9A 0.0266 0.3833 0.2417 0.108 Uiso calc R 1
H H9B 0.1531 0.4243 0.2055 0.108 Uiso calc R 1
C C10 0.0886(7) 0.2434(7) 0.1882(3) 0.111(2) Uani d . 1
H H10A 0.0225 0.2665 0.1528 0.166 Uiso calc R 1
H H10B 0.0492 0.1748 0.2105 0.166 Uiso calc R 1
H H10C 0.1763 0.2151 0.1748 0.166 Uiso calc R 1
C C11 0.5395(4) 0.3195(4) 0.32505(17) 0.0412(9) Uani d . 1
C C12 0.5612(5) 0.2826(5) 0.2656(2) 0.0611(12) Uani d . 1
H H12 0.5106 0.2131 0.2467 0.073 Uiso calc R 1
C C13 0.6581(6) 0.3488(7) 0.2341(2) 0.0855(18) Uani d . 1
H H13 0.6721 0.3233 0.1943 0.103 Uiso calc R 1
C C14 0.7324(6) 0.4507(7) 0.2613(3) 0.0857(19) Uani d . 1
H H14 0.7967 0.4949 0.2400 0.103 Uiso calc R 1
C C15 0.7127(5) 0.4879(6) 0.3197(3) 0.0787(15) Uani d . 1
H H15 0.7648 0.5566 0.3385 0.094 Uiso calc R 1
C C16 0.6154(4) 0.4239(5) 0.3510(2) 0.0570(12) Uani d . 1
H H16 0.6008 0.4518 0.3904 0.068 Uiso calc R 1
C C17 0.7689(4) -0.0485(3) 0.47615(17) 0.0388(9) Uani d . 1
H H17 0.7745 -0.0928 0.4393 0.047 Uiso calc R 1
C C18 0.8635(4) -0.0963(4) 0.52900(17) 0.0411(9) Uani d . 1
C C19 0.8655(4) -0.0493(4) 0.58858(19) 0.0551(11) Uani d . 1
H H19 0.8022 0.0162 0.5957 0.066 Uiso calc R 1
C C20 0.9578(5) -0.0955(5) 0.6380(2) 0.0687(14) Uani d . 1
H H20 0.9571 -0.0611 0.6775 0.082 Uiso calc R 1
C C21 1.0506(5) -0.1931(5) 0.6276(3) 0.0751(16) Uani d . 1
H H21 1.1124 -0.2259 0.6605 0.090 Uiso calc R 1
C C22 1.0528(5) -0.2424(5) 0.5696(3) 0.0711(15) Uani d . 1
H H22 1.1164 -0.3080 0.5630 0.085 Uiso calc R 1
C C23 0.9613(4) -0.1951(4) 0.5210(2) 0.0514(11) Uani d . 1

loop_
_atom_site_aniso_label
_atom_site_aniso_U_11
_atom_site_aniso_U_22
_atom_site_aniso_U_33
_atom_site_aniso_U_12
_atom_site_aniso_U_13
_atom_site_aniso_U_23
S1 0.0424(6) 0.0423(6) 0.0373(5) 0.0017(4) -0.0007(4) -0.0011(4)
Cl1 0.0633(8) 0.0636(8) 0.0889(9) 0.0271(6) 0.0140(6) 0.0114(7)
N1 0.0385(17) 0.0394(18) 0.0535(19) 0.0033(15) 0.0082(15) -0.0108(16)
N2 0.0321(16) 0.0311(16) 0.0366(16) 0.0051(13) 0.0024(12) 0.0024(13)
O1 0.0580(17) 0.0485(17) 0.0376(14) 0.0198(14) -0.0034(12) -0.0076(13)
O2 0.0478(17) 0.074(2) 0.0650(19) 0.0200(16) -0.0114(15) 0.0135(18)
O3 0.074(2) 0.069(2) 0.115(3) 0.040(2) -0.009(2) 0.009(2)
C1 0.0283(18) 0.0306(19) 0.046(2) -0.0036(16) 0.0072(16) -0.0027(17)
C2 0.034(2) 0.037(2) 0.041(2) 0.0019(17) -0.0049(16) 0.0040(17)
C3 0.033(2) 0.033(2) 0.056(2) 0.0005(17) 0.0068(17) 0.0060(19)
C4 0.0272(19) 0.0251(19) 0.077(3) -0.0039(16) 0.0110(19) 0.0045(19)
C5 0.0281(18) 0.0316(19) 0.038(2) -0.0004(15) 0.0039(15) 0.0046(17)
C6 0.0295(18) 0.0315(19) 0.0394(19) -0.0059(16) 0.0019(15) 0.0043(16)
C7 0.053(3) 0.036(2) 0.101(4) 0.006(2) 0.018(2) -0.006(2)
C8 0.032(2) 0.049(3) 0.086(3) 0.007(2) 0.004(2) 0.018(3)
C9 0.069(3) 0.109(5) 0.082(4) 0.018(3) -0.030(3) 0.030(4)
C10 0.139(6) 0.112(5) 0.070(4) 0.002(4) -0.032(4) 0.016(4)
C11 0.035(2) 0.045(2) 0.043(2) 0.0164(19) 0.0028(17) 0.0171(18)
C12 0.063(3) 0.067(3) 0.054(3) 0.024(2) 0.013(2) 0.006(2)
C13 0.088(4) 0.110(5) 0.067(3) 0.040(4) 0.046(3) 0.034(4)
C14 0.058(3) 0.100(5) 0.105(5) 0.023(3) 0.033(3) 0.061(4)
C15 0.058(3) 0.087(4) 0.093(4) -0.010(3) 0.014(3) 0.030(3)
C16 0.040(2) 0.070(3) 0.062(3) 0.000(2) 0.012(2) 0.017(2)
C17 0.037(2) 0.032(2) 0.046(2) 0.0005(17) -0.0012(16) 0.0030(17)
C18 0.035(2) 0.036(2) 0.050(2) -0.0081(17) -0.0040(17) 0.0129(18)
C19 0.057(3) 0.049(3) 0.055(3) -0.001(2) -0.011(2) 0.017(2)
C20 0.075(3) 0.059(3) 0.065(3) -0.022(3) -0.021(3) 0.021(2)
C21 0.052(3) 0.076(4) 0.088(4) -0.012(3) -0.027(3) 0.050(3)
C22 0.045(3) 0.074(3) 0.091(4) 0.004(2) -0.004(3) 0.035(3)
C23 0.029(2) 0.046(2) 0.077(3) -0.0026(19) -0.0039(19) 0.028(2)

loop_
_atom_type_symbol
_atom_type_description
_atom_type_scat_dispersion_real
_atom_type_scat_dispersion_imag
_atom_type_scat_source
C C 0.0033 0.0016 'International Tables Vol C Tables 4.2.6.8 and 6.1.1.4'
H H 0.0000 0.0000 'International Tables Vol C Tables 4.2.6.8 and 6.1.1.4'
N N 0.0061 0.0033 'International Tables Vol C Tables 4.2.6.8 and 6.1.1.4'
O O 0.0106 0.0060 'International Tables Vol C Tables 4.2.6.8 and 6.1.1.4'

loop_
_geom_angle_atom_site_label_1
_geom_angle_atom_site_label_2
_geom_angle_atom_site_label_3
_geom_angle
C6 S1 C1 91.65(16)
C1 N1 C4 116.0(3)
C1 N2 C5 116.9(3)
C1 N2 C2 121.1(3)
C5 N2 C2 121.2(3)
C8 O2 C9 117.7(4)
N1 C1 N2 126.9(3)
N1 C1 S1 121.7(3)
N2 C1 S1 111.5(2)
N2 C2 C11 110.8(3)
N2 C2 C3 108.4(3)
C11 C2 C3 111.7(3)
N2 C2 H2 108.6
C11 C2 H2 108.6
C3 C2 H2 108.6
C4 C3 C8 123.2(4)
C4 C3 C2 121.6(3)
C8 C3 C2 115.1(3)
C3 C4 N1 122.5(3)
C3 C4 C7 125.9(4)
N1 C4 C7 111.5(4)
O1 C5 N2 124.1(3)
O1 C5 C6 126.5(3)
N2 C5 C6 109.4(3)
C17 C6 C5 119.0(3)
C17 C6 S1 130.4(3)
C5 C6 S1 110.5(2)
C4 C7 H7A 109.5
C4 C7 H7B 109.5
H7A C7 H7B 109.5
C4 C7 H7C 109.5
H7A C7 H7C 109.5
H7B C7 H7C 109.5
O3 C8 O2 123.2(4)
O3 C8 C3 126.5(5)
O2 C8 C3 110.3(4)
C10 C9 O2 109.9(5)
C10 C9 H9A 109.7
O2 C9 H9A 109.7
C10 C9 H9B 109.7
O2 C9 H9B 109.7
H9A C9 H9B 108.2
C9 C10 H10A 109.5
C9 C10 H10B 109.5
H10A C10 H10B 109.5
C9 C10 H10C 109.5
H10A C10 H10C 109.5
H10B C10 H10C 109.5
C16 C11 C12 117.8(4)
C16 C11 C2 120.1(3)
C12 C11 C2 122.1(4)
C11 C12 C13 120.4(5)
C11 C12 H12 119.8
C13 C12 H12 119.8
C14 C13 C12 120.3(5)
C14 C13 H13 119.9
C12 C13 H13 119.9
C13 C14 C15 120.0(5)
C13 C14 H14 120.0
C15 C14 H14 120.0
C14 C15 C16 120.1(6)
C14 C15 H15 120.0
C16 C15 H15 120.0
C11 C16 C15 121.3(5)
C11 C16 H16 119.3
C15 C16 H16 119.3
C6 C17 C18 130.7(4)
C6 C17 H17 114.6
C18 C17 H17 114.6
C19 C18 C23 116.1(4)
C19 C18 C17 123.9(4)
C23 C18 C17 120.1(4)
C18 C19 C20 122.7(4)
C18 C19 H19 118.6
C20 C19 H19 118.6
C21 C20 C19 118.7(5)
C21 C20 H20 120.6
C19 C20 H20 120.6
C22 C21 C20 120.7(4)
C22 C21 H21 119.7
C20 C21 H21 119.7
C21 C22 C23 119.9(5)
C21 C22 H22 120.0
C23 C22 H22 120.0
C22 C23 C18 121.9(4)
C22 C23 Cl1 117.1(4)
C18 C23 Cl1 121.0(3)

loop_
_geom_bond_atom_site_label_1
_geom_bond_atom_site_label_2
_geom_bond_distance
_geom_bond_publ_flag
S1 C6 1.745(4) ?
S1 C1 1.758(4) ?
Cl1 C23 1.733(5) ?
N1 C1 1.276(4) yes
N1 C4 1.425(5) yes
N2 C1 1.361(4) ?
N2 C5 1.393(4) ?
N2 C2 1.469(4) ?
O1 C5 1.196(4) ?
O2 C8 1.327(5) ?
O2 C9 1.443(5) ?
O3 C8 1.206(5) ?
C2 C11 1.514(5) ?
C2 C3 1.519(5) ?
C2 H2 0.9800 ?
C3 C4 1.338(5) ?
C3 C8 1.479(5) ?
C4 C7 1.494(5) ?
C5 C6 1.493(5) ?
C6 C17 1.343(5) ?
C7 H7A 0.9600 ?
C7 H7B 0.9600 ?
C7 H7C 0.9600 ?
C9 C10 1.439(8) yes
C9 H9A 0.9700 ?
C9 H9B 0.9700 ?
C10 H10A 0.9600 ?
C10 H10B 0.9600 ?
C10 H10C 0.9600 ?
C11 C16 1.377(6) ?
C11 C12 1.386(6) ?
C12 C13 1.392(7) ?
C12 H12 0.9300 ?
C13 C14 1.359(8) ?
C13 H13 0.9300 ?
C14 C15 1.361(8) ?
C14 H14 0.9300 ?
C15 C16 1.381(6) ?
C15 H15 0.9300 ?
C16 H16 0.9300 ?
C17 C18 1.452(5) ?
C17 H17 0.9300 ?
C18 C19 1.381(6) ?
C18 C23 1.404(6) ?
C19 C20 1.382(5) ?
C19 H19 0.9300 ?
C20 C21 1.375(7) ?
C20 H20 0.9300 ?
C21 C22 1.363(7) ?
C21 H21 0.9300 ?
C22 C23 1.370(6) ?
C22 H22 0.9300 ?

loop_
_geom_hbond_atom_site_label_D
_geom_hbond_atom_site_label_H
_geom_hbond_atom_site_label_A
_geom_hbond_site_symmetry_A
_geom_hbond_distance_DH
_geom_hbond_distance_HA
_geom_hbond_distance_DA
_geom_hbond_angle_DHA
_geom_hbond_publ_flag
C14 H14 O1 2_655 0.93 2.54 3.359(6) 147 y
C7 H7C O3 . 0.96 2.40 2.873(6) 110 n
C19 H19 S1 . 0.93 2.53 3.251(4) 135 n
C17 H17 Cl1 . 0.93 2.55 3.034(4) 113.0 n
C17 H17 O1 . 0.93 2.50 2.863(4) 104 n
C21 H21 Cg1 3_756 0.93 2.97 3.800(6) 150 y

loop_
_geom_torsion_atom_site_label_1
_geom_torsion_atom_site_label_2
_geom_torsion_atom_site_label_3
_geom_torsion_atom_site_label_4
_geom_torsion
_geom_torsion_publ_flag
C4 N1 C1 N2 2.0(5) ?
C4 N1 C1 S1 -176.7(2) ?
C5 N2 C1 N1 -176.9(3) ?
C2 N2 C1 N1 12.6(5) ?
C5 N2 C1 S1 1.9(4) ?
C2 N2 C1 S1 -168.6(2) ?
C6 S1 C1 N1 177.6(3) ?
C6 S1 C1 N2 -1.3(3) ?
C1 N2 C2 C11 102.2(4) ?
C5 N2 C2 C11 -67.9(4) ?
C1 N2 C2 C3 -20.6(4) ?
C5 N2 C2 C3 169.3(3) ?
N2 C2 C3 C4 17.6(5) ?
C11 C2 C3 C4 -104.8(4) ?
N2 C2 C3 C8 -165.2(3) ?
C11 C2 C3 C8 72.4(4) ?
C8 C3 C4 N1 177.3(3) ?
C2 C3 C4 N1 -5.7(5) ?
C8 C3 C4 C7 -1.9(6) ?
C2 C3 C4 C7 175.1(3) ?
C1 N1 C4 C3 -5.3(5) ?
C1 N1 C4 C7 174.0(3) ?
C1 N2 C5 O1 179.7(3) ?
C2 N2 C5 O1 -9.8(5) ?
C1 N2 C5 C6 -1.6(4) ?
C2 N2 C5 C6 168.9(3) ?
O1 C5 C6 C17 0.7(5) ?
N2 C5 C6 C17 -178.0(3) ?
O1 C5 C6 S1 179.2(3) ?
N2 C5 C6 S1 0.5(3) ?
C1 S1 C6 C17 178.7(3) ?
C1 S1 C6 C5 0.4(2) ?
C9 O2 C8 O3 -0.2(7) ?
C9 O2 C8 C3 179.2(4) yes
C4 C3 C8 O3 13.4(7) ?
C2 C3 C8 O3 -163.8(4) ?
C4 C3 C8 O2 -165.9(4) ?
C2 C3 C8 O2 16.9(5) ?
C8 O2 C9 C10 -159.4(5) yes
N2 C2 C11 C16 -67.0(4) ?
C3 C2 C11 C16 54.0(4) ?
N2 C2 C11 C12 114.9(4) ?
C3 C2 C11 C12 -124.1(4) ?
C16 C11 C12 C13 0.8(6) ?
C2 C11 C12 C13 178.9(4) ?
C11 C12 C13 C14 -0.1(7) ?
C12 C13 C14 C15 0.3(8) ?
C13 C14 C15 C16 -1.2(8) ?
C12 C11 C16 C15 -1.6(6) ?
C2 C11 C16 C15 -179.8(4) ?
C14 C15 C16 C11 1.9(7) ?
C5 C6 C17 C18 178.2(3) ?
S1 C6 C17 C18 0.0(6) ?
C6 C17 C18 C19 4.1(6) ?
C6 C17 C18 C23 -175.2(4) ?
C23 C18 C19 C20 0.1(6) ?
C17 C18 C19 C20 -179.3(4) ?
C18 C19 C20 C21 -0.6(7) ?
C19 C20 C21 C22 0.8(7) ?
C20 C21 C22 C23 -0.5(7) ?
C21 C22 C23 C18 -0.1(7) ?
C21 C22 C23 Cl1 178.7(4) ?
C19 C18 C23 C22 0.3(6) ?
C17 C18 C23 C22 179.7(4) ?
C19 C18 C23 Cl1 -178.5(3) ?
C17 C18 C23 Cl1 0.9(5) ?

loop_
_cod_related_entry_id
_cod_related_entry_database
_cod_related_entry_code
1 ChemSpider 4491605
